data_4089187
loop_
_publ_author_name
'Xing, Junyang'
'Sun, Hongjian'
'Xue, Benjing'
'Li, Xiaoyan'
'Fuhr, Olaf'
'Fenske, Dieter'

_publ_section_title
;
 Formation of 2-Azaallyl Cobalt(I) Complexes by Csp3--H Bond Activation
;
_journal_issue 5
_journal_name_full Organometallics
_journal_page_first 975
_journal_paper_doi 10.1021/acs.organomet.6b00884
_journal_volume 36
_journal_year 2017
_chemical_formula_moiety 'C33 H41 Co N O P3'
_chemical_formula_sum 'C33 H41 Co N O P3'
_chemical_formula_weight 619.51
_space_group_crystal_system monoclinic
_space_group_IT_number 14
_space_group_name_Hall '-P 2yn'
_space_group_name_H-M_alt 'P 1 21/n 1'
_atom_sites_solution_hydrogens geom
_atom_sites_solution_primary direct
_audit_creation_date 2016-03-01
_audit_creation_method
;
Olex2 1.2
(compiled 2014.09.19 svn.r3010 for OlexSys, GUI svn.r4874)
;
_cell_angle_alpha 90
_cell_angle_beta 92.0680(10)
_cell_angle_gamma 90
_cell_formula_units_Z 4
_cell_length_a 8.39140(10)
_cell_length_b 18.3937(5)
_cell_length_c 20.2728(4)
_cell_measurement_reflns_used 38793
_cell_measurement_temperature 150.15
_cell_measurement_theta_max 66.04
_cell_measurement_theta_min 2.41
_cell_volume 3127.05(11)
_computing_molecular_graphics 'Olex2 (Dolomanov et al., 2009)'
_computing_publication_material 'Olex2 (Dolomanov et al., 2009)'
_computing_structure_refinement 'ShelXL (Sheldrick, 2008)'
_computing_structure_solution 'ShelXS (Sheldrick, 2008)'
_diffrn_ambient_temperature 150.15
_diffrn_detector Pilatus300K
_diffrn_detector_area_resol_mean 5.81
_diffrn_detector_type DECTRIS
_diffrn_measured_fraction_theta_full 0.940
_diffrn_measured_fraction_theta_max 0.988
_diffrn_measurement_device '4-circle goniometer'
_diffrn_measurement_device_type 'Stoe StadiVari'
_diffrn_measurement_method 'rotation method'
_diffrn_radiation_collimation '2.5 mm diameter, monocapillary'
_diffrn_radiation_monochromator 'secondary plane graphite'
_diffrn_radiation_polarisn_norm 0
_diffrn_radiation_probe x-ray
_diffrn_radiation_type CuK\a
_diffrn_radiation_wavelength 1.54186
_diffrn_reflns_av_R_equivalents 0.0287
_diffrn_reflns_av_unetI/netI 0.0210
_diffrn_reflns_Laue_measured_fraction_full 0.940
_diffrn_reflns_Laue_measured_fraction_max 0.988
_diffrn_reflns_limit_h_max 5
_diffrn_reflns_limit_h_min -9
_diffrn_reflns_limit_k_max 21
_diffrn_reflns_limit_k_min -21
_diffrn_reflns_limit_l_max 23
_diffrn_reflns_limit_l_min -22
_diffrn_reflns_number 24884
_diffrn_reflns_point_group_measured_fraction_full 0.940
_diffrn_reflns_point_group_measured_fraction_max 0.988
_diffrn_reflns_theta_full 67.686
_diffrn_reflns_theta_max 65.370
_diffrn_reflns_theta_min 4.365
_diffrn_source 'Cu Genix 3D'
_diffrn_source_current 1.000
_diffrn_source_power 0.050
_diffrn_source_target Cu
_diffrn_source_type 'microfocus sealed X-ray tube'
_diffrn_source_voltage 50
_exptl_absorpt_coefficient_mu 5.949
_exptl_absorpt_correction_T_max 0.7862
_exptl_absorpt_correction_T_min 0.6438
_exptl_absorpt_correction_type integration
_exptl_crystal_colour 'brownish red'
_exptl_crystal_colour_modifier brownish
_exptl_crystal_colour_primary red
_exptl_crystal_density_diffrn 1.316
_exptl_crystal_description block
_exptl_crystal_F_000 1304
_exptl_crystal_size_max 0.07
_exptl_crystal_size_mid 0.06
_exptl_crystal_size_min 0.05
_refine_diff_density_max 0.366
_refine_diff_density_min -0.295
_refine_diff_density_rms 0.050
_refine_ls_extinction_coef 0.00059(6)
_refine_ls_extinction_expression Fc^*^=kFc[1+0.001xFc^2^\l^3^/sin(2\q)]^-1/4^
_refine_ls_extinction_method SHELXL
_refine_ls_goodness_of_fit_ref 1.037
_refine_ls_hydrogen_treatment constr
_refine_ls_matrix_type full
_refine_ls_number_parameters 360
_refine_ls_number_reflns 5304
_refine_ls_number_restraints 0
_refine_ls_restrained_S_all 1.037
_refine_ls_R_factor_all 0.0308
_refine_ls_R_factor_gt 0.0277
_refine_ls_shift/su_max 0.001
_refine_ls_shift/su_mean 0.000
_refine_ls_structure_factor_coef Fsqd
_refine_ls_weighting_details 'w=1/[\s^2^(Fo^2^)+(0.0492P)^2^+0.6495P] where P=(Fo^2^+2Fc^2^)/3'
_refine_ls_weighting_scheme calc
_refine_ls_wR_factor_gt 0.0728
_refine_ls_wR_factor_ref 0.0741
_reflns_Friedel_coverage 0.000
_reflns_number_gt 4855
_reflns_number_total 5304
_reflns_threshold_expression 'I > 2\s(I)'
_cod_data_source_file om6b00884_si_002.cif
_cod_data_source_block sun15
_cod_database_code 4089187
_shelxl_version_number 2013-4
_shelx_space_group_comment
;
The symmetry employed for this shelxl refinement is uniquely defined
by the following loop, which should always be used as a source of
symmetry information in preference to the above space-group names.
They are only intended as comments.
;
_olex2_refinement_description
;
1. Fixed Uiso
 At 1.2 times of:
  All C(H) groups
 At 1.5 times of:
  All C(H,H,H) groups
2.a Ternary CH refined with riding coordinates:
 C19(H19), C20(H20)
2.b Aromatic/amide H refined with riding coordinates:
 C2(H2), C3(H3), C4(H4), C5(H5), C6(H6), C8(H8), C9(H9), C10(H10), C11(H11),
 C12(H12), C14(H14), C15(H15), C16(H16), C17(H17), C22(H22), C23(H23), C25(H25),
  C26(H26)
2.c Idealised Me refined as rotating group:
 C27(H27A,H27B,H27C), C28(H28A,H28B,H28C), C29(H29A,H29B,H29C), C30(H30A,H30B,
 H30C), C31(H31A,H31B,H31C), C32(H32A,H32B,H32C), C33(H33A,H33B,H33C)
;
_olex2_submission_special_instructions 'No special instructions were received'

loop_
_space_group_symop_operation_xyz
'x, y, z'
'-x+1/2, y+1/2, -z+1/2'
'-x, -y, -z'
'x-1/2, -y-1/2, z-1/2'

loop_
_atom_site_label
_atom_site_type_symbol
_atom_site_fract_x
_atom_site_fract_y
_atom_site_fract_z
_atom_site_U_iso_or_equiv
_atom_site_adp_type
_atom_site_occupancy
_atom_site_site_symmetry_order
_atom_site_calc_flag
_atom_site_refinement_flags_posn
Co1 Co 0.81777(3) -0.00108(2) 0.19525(2) 0.01458(9) Uani 1 1 d .
P1 P 0.88764(5) 0.02084(2) 0.29778(2) 0.01657(10) Uani 1 1 d .
P2 P 0.76219(5) -0.11701(2) 0.20065(2) 0.01927(11) Uani 1 1 d .
P3 P 0.58062(5) 0.04559(2) 0.17839(2) 0.02077(11) Uani 1 1 d .
O1 O 1.12696(19) -0.24384(7) -0.04434(7) 0.0425(4) Uani 1 1 d .
N1 N 1.01329(16) 0.02750(7) 0.15188(6) 0.0182(3) Uani 1 1 d .
C1 C 1.00940(19) -0.04139(9) 0.34994(8) 0.0196(3) Uani 1 1 d .
C2 C 1.1290(2) -0.07900(9) 0.31781(9) 0.0244(4) Uani 1 1 d .
H2 H 1.1397 -0.0729 0.2716 0.029 Uiso 1 1 calc R
C3 C 1.2318(2) -0.12499(10) 0.35263(9) 0.0300(4) Uani 1 1 d .
H3 H 1.3132 -0.1498 0.3302 0.036 Uiso 1 1 calc R
C4 C 1.2171(2) -0.13524(10) 0.42002(10) 0.0326(4) Uani 1 1 d .
H4 H 1.2872 -0.1673 0.4437 0.039 Uiso 1 1 calc R
C5 C 1.0993(2) -0.09832(11) 0.45227(9) 0.0338(4) Uani 1 1 d .
H5 H 1.0887 -0.1050 0.4984 0.041 Uiso 1 1 calc R
C6 C 0.9964(2) -0.05162(10) 0.41791(9) 0.0266(4) Uani 1 1 d .
H6 H 0.9165 -0.0264 0.4407 0.032 Uiso 1 1 calc R
C7 C 0.74172(19) 0.05470(9) 0.35627(8) 0.0198(3) Uani 1 1 d .
C8 C 0.6272(2) 0.00734(10) 0.38015(9) 0.0280(4) Uani 1 1 d .
H8 H 0.6307 -0.0426 0.3684 0.034 Uiso 1 1 calc R
C9 C 0.5085(2) 0.03163(12) 0.42054(9) 0.0324(4) Uani 1 1 d .
H9 H 0.4314 -0.0015 0.4360 0.039 Uiso 1 1 calc R
C10 C 0.5023(2) 0.10429(11) 0.43827(9) 0.0328(4) Uani 1 1 d .
H10 H 0.4220 0.1210 0.4664 0.039 Uiso 1 1 calc R
C11 C 0.6134(2) 0.15217(11) 0.41481(9) 0.0311(4) Uani 1 1 d .
H11 H 0.6090 0.2021 0.4267 0.037 Uiso 1 1 calc R
C12 C 0.7316(2) 0.12796(10) 0.37398(8) 0.0250(4) Uani 1 1 d .
H12 H 0.8067 0.1616 0.3579 0.030 Uiso 1 1 calc R
C13 C 1.02374(19) 0.09785(9) 0.29198(8) 0.0188(3) Uani 1 1 d .
C14 C 1.1197(2) 0.12747(10) 0.34303(9) 0.0251(4) Uani 1 1 d .
H14 H 1.1263 0.1043 0.3849 0.030 Uiso 1 1 calc R
C15 C 1.2046(2) 0.19039(10) 0.33243(9) 0.0271(4) Uani 1 1 d .
H15 H 1.2699 0.2106 0.3670 0.033 Uiso 1 1 calc R
C16 C 1.1945(2) 0.22419(9) 0.27101(9) 0.0262(4) Uani 1 1 d .
H16 H 1.2498 0.2685 0.2643 0.031 Uiso 1 1 calc R
C17 C 1.1043(2) 0.19363(9) 0.21945(9) 0.0228(4) Uani 1 1 d .
H17 H 1.0993 0.2167 0.1775 0.027 Uiso 1 1 calc R
C18 C 1.02105(18) 0.12925(9) 0.22910(8) 0.0177(3) Uani 1 1 d .
C19 C 0.93533(19) 0.08996(9) 0.17420(8) 0.0183(3) Uani 1 1 d .
H19 H 0.8845 0.1213 0.1391 0.022 Uiso 1 1 calc R
C20 C 0.9162(2) -0.00227(8) 0.10222(8) 0.0192(3) Uani 1 1 d .
H20 H 0.8684 0.0355 0.0721 0.023 Uiso 1 1 calc R
C21 C 0.9762(2) -0.06571(9) 0.06600(8) 0.0200(3) Uani 1 1 d .
C22 C 0.8804(2) -0.09863(9) 0.01637(8) 0.0243(4) Uani 1 1 d .
H22 H 0.7768 -0.0798 0.0065 0.029 Uiso 1 1 calc R
C23 C 0.9336(2) -0.15787(10) -0.01854(8) 0.0289(4) Uani 1 1 d .
H23 H 0.8656 -0.1801 -0.0511 0.035 Uiso 1 1 calc R
C24 C 1.0859(2) -0.18485(9) -0.00623(9) 0.0285(4) Uani 1 1 d .
C25 C 1.1850(2) -0.15227(10) 0.04101(9) 0.0281(4) Uani 1 1 d .
H25 H 1.2904 -0.1699 0.0490 0.034 Uiso 1 1 calc R
C26 C 1.1292(2) -0.09325(9) 0.07692(8) 0.0242(4) Uani 1 1 d .
H26 H 1.1975 -0.0714 0.1096 0.029 Uiso 1 1 calc R
C27 C 1.2873(3) -0.26842(13) -0.03827(11) 0.0498(6) Uani 1 1 d .
H27A H 1.3028 -0.3088 -0.0689 0.075 Uiso 1 1 calc GR
H27B H 1.3103 -0.2849 0.0071 0.075 Uiso 1 1 calc GR
H27C H 1.3594 -0.2285 -0.0488 0.075 Uiso 1 1 calc GR
C28 C 0.6771(2) -0.15185(10) 0.27621(9) 0.0299(4) Uani 1 1 d .
H28A H 0.7518 -0.1432 0.3136 0.045 Uiso 1 1 calc GR
H28B H 0.6574 -0.2042 0.2716 0.045 Uiso 1 1 calc GR
H28C H 0.5763 -0.1268 0.2839 0.045 Uiso 1 1 calc GR
C29 C 0.9199(2) -0.18469(10) 0.19301(10) 0.0312(4) Uani 1 1 d .
H29A H 0.9705 -0.1785 0.1505 0.047 Uiso 1 1 calc GR
H29B H 0.8740 -0.2336 0.1954 0.047 Uiso 1 1 calc GR
H29C H 0.9999 -0.1783 0.2290 0.047 Uiso 1 1 calc GR
C30 C 0.6155(2) -0.15273(10) 0.13951(9) 0.0302(4) Uani 1 1 d .
H30A H 0.5140 -0.1271 0.1437 0.045 Uiso 1 1 calc GR
H30B H 0.5996 -0.2048 0.1472 0.045 Uiso 1 1 calc GR
H30C H 0.6545 -0.1454 0.0950 0.045 Uiso 1 1 calc GR
C31 C 0.4091(2) 0.00945(12) 0.22075(10) 0.0331(4) Uani 1 1 d .
H31A H 0.3992 -0.0428 0.2119 0.050 Uiso 1 1 calc GR
H31B H 0.3120 0.0344 0.2047 0.050 Uiso 1 1 calc GR
H31C H 0.4241 0.0174 0.2684 0.050 Uiso 1 1 calc GR
C32 C 0.5586(2) 0.14219(11) 0.19860(11) 0.0359(5) Uani 1 1 d .
H32A H 0.5773 0.1492 0.2462 0.054 Uiso 1 1 calc GR
H32B H 0.4505 0.1583 0.1859 0.054 Uiso 1 1 calc GR
H32C H 0.6363 0.1707 0.1746 0.054 Uiso 1 1 calc GR
C33 C 0.4996(2) 0.04654(12) 0.09313(9) 0.0343(4) Uani 1 1 d .
H33A H 0.5723 0.0733 0.0651 0.051 Uiso 1 1 calc GR
H33B H 0.3951 0.0704 0.0917 0.051 Uiso 1 1 calc GR
H33C H 0.4882 -0.0035 0.0770 0.051 Uiso 1 1 calc GR

loop_
_atom_site_aniso_label
_atom_site_aniso_U_11
_atom_site_aniso_U_22
_atom_site_aniso_U_33
_atom_site_aniso_U_23
_atom_site_aniso_U_13
_atom_site_aniso_U_12
Co1 0.01684(15) 0.01406(15) 0.01275(14) -0.00017(9) -0.00086(10) -0.00044(9)
P1 0.0202(2) 0.0162(2) 0.0132(2) 0.00053(15) -0.00098(15) -0.00104(15)
P2 0.0223(2) 0.0159(2) 0.0196(2) -0.00075(16) 0.00042(15) -0.00263(15)
P3 0.0193(2) 0.0243(2) 0.0185(2) -0.00084(16) -0.00263(15) 0.00344(16)
O1 0.0665(10) 0.0289(7) 0.0326(8) -0.0113(6) 0.0074(7) 0.0100(7)
N1 0.0209(7) 0.0180(7) 0.0160(6) 0.0008(5) 0.0028(5) -0.0028(5)
C1 0.0241(8) 0.0168(8) 0.0176(8) 0.0010(6) -0.0025(6) -0.0030(6)
C2 0.0263(9) 0.0251(9) 0.0217(9) -0.0008(7) -0.0004(7) -0.0001(7)
C3 0.0293(9) 0.0275(10) 0.0328(10) -0.0034(8) -0.0032(7) 0.0045(7)
C4 0.0385(11) 0.0238(9) 0.0344(10) 0.0037(8) -0.0134(8) 0.0048(8)
C5 0.0478(12) 0.0320(10) 0.0210(9) 0.0059(8) -0.0065(8) 0.0030(8)
C6 0.0338(10) 0.0267(9) 0.0191(8) 0.0006(7) -0.0001(7) 0.0038(7)
C7 0.0223(8) 0.0233(9) 0.0134(8) 0.0007(6) -0.0022(6) 0.0026(6)
C8 0.0328(10) 0.0291(10) 0.0223(9) -0.0045(7) 0.0030(8) -0.0028(7)
C9 0.0297(10) 0.0455(12) 0.0225(9) -0.0021(8) 0.0062(7) -0.0052(8)
C10 0.0314(10) 0.0465(12) 0.0207(9) -0.0022(8) 0.0027(7) 0.0121(8)
C11 0.0409(11) 0.0295(10) 0.0228(9) -0.0009(8) 0.0000(8) 0.0140(8)
C12 0.0319(9) 0.0230(9) 0.0199(8) 0.0026(7) -0.0011(7) 0.0048(7)
C13 0.0199(8) 0.0161(8) 0.0203(8) -0.0019(6) -0.0001(6) -0.0005(6)
C14 0.0286(9) 0.0248(9) 0.0215(9) -0.0010(7) -0.0042(7) -0.0001(7)
C15 0.0247(9) 0.0249(9) 0.0312(10) -0.0063(8) -0.0067(7) -0.0028(7)
C16 0.0254(9) 0.0182(8) 0.0351(10) -0.0020(7) 0.0008(7) -0.0048(7)
C17 0.0255(9) 0.0186(8) 0.0246(9) 0.0007(7) 0.0040(7) -0.0005(7)
C18 0.0174(8) 0.0153(8) 0.0205(8) -0.0020(6) 0.0011(6) 0.0022(6)
C19 0.0224(8) 0.0167(8) 0.0157(8) 0.0021(6) 0.0001(6) -0.0008(6)
C20 0.0220(9) 0.0192(8) 0.0164(8) 0.0017(6) 0.0005(7) -0.0014(6)
C21 0.0265(9) 0.0198(8) 0.0139(8) 0.0012(6) 0.0032(6) -0.0020(7)
C22 0.0297(9) 0.0259(9) 0.0172(8) 0.0006(7) 0.0005(7) -0.0028(7)
C23 0.0428(11) 0.0271(10) 0.0167(8) -0.0039(7) -0.0006(7) -0.0067(8)
C24 0.0486(11) 0.0180(9) 0.0195(9) -0.0015(7) 0.0089(8) 0.0011(8)
C25 0.0334(10) 0.0256(9) 0.0256(9) 0.0013(7) 0.0067(7) 0.0043(7)
C26 0.0281(9) 0.0243(9) 0.0201(8) -0.0014(7) 0.0009(7) -0.0021(7)
C27 0.0739(17) 0.0378(12) 0.0388(12) -0.0063(10) 0.0158(11) 0.0207(11)
C28 0.0403(11) 0.0240(9) 0.0257(9) 0.0011(7) 0.0063(8) -0.0075(8)
C29 0.0348(10) 0.0177(9) 0.0414(11) -0.0005(8) 0.0039(8) 0.0024(7)
C30 0.0341(10) 0.0287(10) 0.0275(10) -0.0057(8) -0.0026(7) -0.0093(8)
C31 0.0189(9) 0.0484(12) 0.0319(11) 0.0034(9) 0.0008(8) 0.0034(8)
C32 0.0354(11) 0.0307(11) 0.0413(11) -0.0054(9) -0.0037(8) 0.0133(8)
C33 0.0316(10) 0.0468(12) 0.0238(10) 0.0006(8) -0.0075(7) 0.0075(8)

loop_
_atom_type_symbol
_atom_type_description
_atom_type_scat_dispersion_real
_atom_type_scat_dispersion_imag
_atom_type_scat_source
C C 0.0181 0.0091 'International Tables Vol C Tables 4.2.6.8 and 6.1.1.4'
H H 0.0000 0.0000 'International Tables Vol C Tables 4.2.6.8 and 6.1.1.4'
Co Co -2.3653 3.6143 'International Tables Vol C Tables 4.2.6.8 and 6.1.1.4'
N N 0.0311 0.0180 'International Tables Vol C Tables 4.2.6.8 and 6.1.1.4'
O O 0.0492 0.0322 'International Tables Vol C Tables 4.2.6.8 and 6.1.1.4'
P P 0.2955 0.4335 'International Tables Vol C Tables 4.2.6.8 and 6.1.1.4'

loop_
_exptl_crystal_face_index_h
_exptl_crystal_face_index_k
_exptl_crystal_face_index_l
_exptl_crystal_face_perp_dist
5 8 0 0.0336
-5 10 -2 0.0340
-15 -30 4 0.0327
13 -15 6 0.0326
1 -8 30 0.0243
0 1 -6 0.0251

loop_
_geom_angle_atom_site_label_1
_geom_angle_atom_site_label_2
_geom_angle_atom_site_label_3
_geom_angle
P1 Co1 P2 100.565(18)
P1 Co1 P3 106.816(18)
P3 Co1 P2 101.331(19)
N1 Co1 P1 100.23(4)
N1 Co1 P2 117.86(4)
N1 Co1 P3 126.67(4)
N1 Co1 C19 41.57(6)
N1 Co1 C20 39.86(6)
C19 Co1 P1 86.03(5)
C19 Co1 P2 159.43(5)
C19 Co1 P3 95.24(5)
C19 Co1 C20 66.48(6)
C20 Co1 P1 139.75(5)
C20 Co1 P2 97.31(4)
C20 Co1 P3 104.55(5)
C1 P1 Co1 123.89(5)
C1 P1 C7 102.02(7)
C7 P1 Co1 120.96(5)
C13 P1 Co1 103.28(5)
C13 P1 C1 100.59(7)
C13 P1 C7 102.18(7)
C28 P2 Co1 118.30(6)
C28 P2 C30 99.62(9)
C29 P2 Co1 120.24(6)
C29 P2 C28 97.95(9)
C29 P2 C30 99.73(9)
C30 P2 Co1 117.00(6)
C31 P3 Co1 120.82(7)
C31 P3 C32 99.21(10)
C31 P3 C33 100.07(9)
C32 P3 Co1 116.39(7)
C32 P3 C33 99.46(10)
C33 P3 Co1 117.14(6)
C24 O1 C27 117.12(17)
C19 N1 Co1 70.61(8)
C20 N1 Co1 74.95(9)
C20 N1 C19 106.80(13)
C2 C1 P1 115.61(12)
C2 C1 C6 118.35(15)
C6 C1 P1 125.99(13)
C3 C2 C1 120.62(16)
C2 C3 C4 120.59(17)
C5 C4 C3 119.24(17)
C4 C5 C6 120.62(17)
C5 C6 C1 120.57(17)
C8 C7 P1 119.58(13)
C8 C7 C12 117.61(16)
C12 C7 P1 122.60(13)
C9 C8 C7 121.46(17)
C10 C9 C8 119.90(18)
C11 C10 C9 119.63(17)
C10 C11 C12 120.48(18)
C11 C12 C7 120.91(17)
C14 C13 P1 126.81(13)
C14 C13 C18 120.22(15)
C18 C13 P1 112.92(12)
C15 C14 C13 119.89(16)
C14 C15 C16 119.93(16)
C17 C16 C15 120.47(16)
C16 C17 C18 120.11(16)
C13 C18 C19 118.16(14)
C17 C18 C13 119.19(15)
C17 C18 C19 122.58(15)
N1 C19 Co1 67.82(8)
N1 C19 C18 114.78(13)
C18 C19 Co1 118.40(11)
N1 C20 Co1 65.19(9)
N1 C20 C21 118.17(15)
C21 C20 Co1 127.66(11)
C22 C21 C20 120.08(15)
C26 C21 C20 122.53(15)
C26 C21 C22 117.33(15)
C23 C22 C21 121.35(17)
C22 C23 C24 120.22(17)
O1 C24 C23 115.32(17)
C25 C24 O1 124.82(18)
C25 C24 C23 119.85(16)
C24 C25 C26 119.53(17)
C21 C26 C25 121.67(16)

loop_
_geom_bond_atom_site_label_1
_geom_bond_atom_site_label_2
_geom_bond_distance
Co1 P1 2.1769(5)
Co1 P2 2.1865(5)
Co1 P3 2.1828(5)
Co1 N1 1.9609(13)
Co1 C19 1.9975(16)
Co1 C20 2.0863(17)
P1 C1 1.8424(16)
P1 C7 1.8433(17)
P1 C13 1.8260(16)
P2 C28 1.8292(18)
P2 C29 1.8277(18)
P2 C30 1.8369(18)
P3 C31 1.828(2)
P3 C32 1.834(2)
P3 C33 1.8344(18)
O1 C24 1.383(2)
O1 C27 1.420(3)
N1 C19 1.405(2)
N1 C20 1.385(2)
C1 C2 1.399(2)
C1 C6 1.399(2)
C2 C3 1.384(3)
C3 C4 1.389(3)
C4 C5 1.383(3)
C5 C6 1.387(3)
C7 C8 1.397(3)
C7 C12 1.398(2)
C8 C9 1.386(3)
C9 C10 1.385(3)
C10 C11 1.379(3)
C11 C12 1.388(3)
C13 C14 1.398(2)
C13 C18 1.399(2)
C14 C15 1.380(3)
C15 C16 1.392(3)
C16 C17 1.387(3)
C17 C18 1.392(2)
C18 C19 1.490(2)
C20 C21 1.477(2)
C21 C22 1.402(2)
C21 C26 1.390(2)
C22 C23 1.382(3)
C23 C24 1.385(3)
C24 C25 1.383(3)
C25 C26 1.397(2)

loop_
_geom_torsion_atom_site_label_1
_geom_torsion_atom_site_label_2
_geom_torsion_atom_site_label_3
_geom_torsion_atom_site_label_4
_geom_torsion
Co1 P1 C1 C2 36.17(15)
Co1 P1 C1 C6 -146.51(13)
Co1 P1 C7 C8 74.17(14)
Co1 P1 C7 C12 -100.36(13)
Co1 P1 C13 C14 -170.79(14)
Co1 P1 C13 C18 11.65(12)
Co1 N1 C19 C18 112.18(13)
Co1 N1 C20 C21 -121.06(14)
Co1 C20 C21 C22 99.35(18)
Co1 C20 C21 C26 -83.5(2)
P1 C1 C2 C3 177.39(14)
P1 C1 C6 C5 -177.65(14)
P1 C7 C8 C9 -175.45(15)
P1 C7 C12 C11 175.74(13)
P1 C13 C14 C15 -173.54(13)
P1 C13 C18 C17 172.40(12)
P1 C13 C18 C19 -10.69(19)
O1 C24 C25 C26 -179.36(16)
N1 C20 C21 C22 178.51(15)
N1 C20 C21 C26 -4.4(2)
C1 P1 C7 C8 -68.27(15)
C1 P1 C7 C12 117.20(14)
C1 P1 C13 C14 -41.97(16)
C1 P1 C13 C18 140.47(12)
C1 C2 C3 C4 0.7(3)
C2 C1 C6 C5 -0.4(3)
C2 C3 C4 C5 -0.7(3)
C3 C4 C5 C6 0.1(3)
C4 C5 C6 C1 0.4(3)
C6 C1 C2 C3 -0.1(3)
C7 P1 C1 C2 177.13(13)
C7 P1 C1 C6 -5.55(17)
C7 P1 C13 C14 62.93(16)
C7 P1 C13 C18 -114.63(12)
C7 C8 C9 C10 -0.3(3)
C8 C7 C12 C11 1.1(2)
C8 C9 C10 C11 0.9(3)
C9 C10 C11 C12 -0.4(3)
C10 C11 C12 C7 -0.6(3)
C12 C7 C8 C9 -0.7(3)
C13 P1 C1 C2 -77.84(13)
C13 P1 C1 C6 99.48(16)
C13 P1 C7 C8 -172.04(14)
C13 P1 C7 C12 13.43(15)
C13 C14 C15 C16 0.0(3)
C13 C18 C19 Co1 4.15(19)
C13 C18 C19 N1 -72.97(19)
C14 C13 C18 C17 -5.3(2)
C14 C13 C18 C19 171.57(14)
C14 C15 C16 C17 -2.4(3)
C15 C16 C17 C18 0.9(3)
C16 C17 C18 C13 3.0(2)
C16 C17 C18 C19 -173.81(15)
C17 C18 C19 Co1 -179.06(12)
C17 C18 C19 N1 103.83(17)
C18 C13 C14 C15 3.9(2)
C19 N1 C20 Co1 -63.88(10)
C19 N1 C20 C21 175.06(14)
C20 N1 C19 Co1 66.81(10)
C20 N1 C19 C18 179.00(13)
C20 C21 C22 C23 179.71(16)
C20 C21 C26 C25 -178.44(16)
C21 C22 C23 C24 -1.8(3)
C22 C21 C26 C25 -1.2(2)
C22 C23 C24 O1 -179.53(16)
C22 C23 C24 C25 -0.2(3)
C23 C24 C25 C26 1.4(3)
C24 C25 C26 C21 -0.6(3)
C26 C21 C22 C23 2.4(2)
C27 O1 C24 C23 173.56(17)
C27 O1 C24 C25 -5.7(3)
